data_4087260
loop_
_publ_author_name
'Benjamin, Helen'
'Liang, Jie'
'Liu, Yu'
'Geng, Yun'
'Liu, Xingman'
'Zhu, Dongxia'
'Batsanov, Andrei S.'
'Bryce, Martin R.'

_publ_section_title
;
 Color Tuning of Efficient Electroluminescence in the Blue and Green
 Regions Using Heteroleptic Iridium Complexes with 2-Phenoxyoxazole
 Ancillary Ligands
;
_journal_name_full Organometallics
_journal_paper_doi 10.1021/acs.organomet.7b00161
_journal_year 2017
_chemical_formula_moiety 'C32 H17 F7 Ir N3 O2, 0.4(C H2 Cl2), 0.1(C H Cl3)'
_chemical_formula_sum 'C32.5 H17.9 Cl1.1 F7 Ir N3 O2'
_chemical_formula_weight 846.59
_space_group_crystal_system triclinic
_space_group_IT_number 2
_space_group_name_Hall '-P 1'
_space_group_name_H-M_alt 'P -1'
_symmetry_space_group_name_Hall '-P 1'
_symmetry_space_group_name_H-M 'P -1'
_atom_sites_solution_hydrogens mixed
_atom_sites_solution_primary direct
_audit_creation_date 2016-09-27
_audit_creation_method
;
Olex2 1.2-beta
(compiled 2016.09.09 svn.r3337 for OlexSys, GUI svn.r5227)
;
_cell_angle_alpha 100.9387(17)
_cell_angle_beta 105.9834(17)
_cell_angle_gamma 112.8714(16)
_cell_formula_units_Z 4
_cell_length_a 13.0961(6)
_cell_length_b 14.9991(7)
_cell_length_c 17.6182(9)
_cell_measurement_reflns_used 9432
_cell_measurement_temperature 120(2)
_cell_measurement_theta_max 35.13
_cell_measurement_theta_min 2.91
_cell_volume 2888.2(3)
_computing_cell_refinement 'SAINT v8.37A (Bruker, 2015)'
_computing_data_collection 'APEX3 v.2016.1-0 (Bruker, 2016)'
_computing_data_reduction 'SAINT v8.37A (Bruker, 2015)'
_computing_molecular_graphics 'Olex2 (Dolomanov et al., 2009)'
_computing_publication_material 'Olex2 (Dolomanov et al., 2009)'
_computing_structure_refinement 'ShelXL 2014/7 multi-CPU (Sheldrick, 2015)'
_computing_structure_solution 'ShelXS 2013/1 (Sheldrick, 2008)'
_diffrn_ambient_temperature 120.0
_diffrn_detector_area_resol_mean 10.4
_diffrn_detector_type 'Bruker PHOTON 100 CMOS'
_diffrn_measured_fraction_theta_full 0.999
_diffrn_measured_fraction_theta_max 0.892
_diffrn_measurement_device '3-circle area detector diffractometer'
_diffrn_measurement_device_type 'Bruker D8 Venture'
_diffrn_measurement_method '\f and \w scans'
_diffrn_radiation_monochromator 'focusing mirrors'
_diffrn_radiation_probe x-ray
_diffrn_radiation_type MoK\a
_diffrn_radiation_wavelength 0.71073
_diffrn_reflns_av_R_equivalents 0.0283
_diffrn_reflns_av_unetI/netI 0.0332
_diffrn_reflns_Laue_measured_fraction_full 0.999
_diffrn_reflns_Laue_measured_fraction_max 0.892
_diffrn_reflns_limit_h_max 21
_diffrn_reflns_limit_h_min -20
_diffrn_reflns_limit_k_max 23
_diffrn_reflns_limit_k_min -22
_diffrn_reflns_limit_l_max 28
_diffrn_reflns_limit_l_min -28
_diffrn_reflns_number 79318
_diffrn_reflns_point_group_measured_fraction_full 0.999
_diffrn_reflns_point_group_measured_fraction_max 0.892
_diffrn_reflns_theta_full 32.500
_diffrn_reflns_theta_max 35.800
_diffrn_reflns_theta_min 2.283
_diffrn_source 'microfocus sealed X-ray tube'
_diffrn_source_type 'Incoatec I\mS microsource'
_diffrn_standards_number 0
_exptl_absorpt_coefficient_mu 4.808
_exptl_absorpt_correction_T_max 0.7470
_exptl_absorpt_correction_T_min 0.6252
_exptl_absorpt_correction_type multi-scan
_exptl_absorpt_process_details
;
SADABS-2014/5 (Bruker,2014/5) was used for absorption correction.
wR2(int) was 0.0609 before and 0.0469 after correction.
The Ratio of minimum to maximum transmission is 0.8369.
The \l/2 correction factor is Not present.
;
_exptl_crystal_colour yellow
_exptl_crystal_colour_primary yellow
_exptl_crystal_density_diffrn 1.947
_exptl_crystal_description block
_exptl_crystal_F_000 1634
_exptl_crystal_size_max 0.287
_exptl_crystal_size_mid 0.21
_exptl_crystal_size_min 0.193
_refine_diff_density_max 1.302
_refine_diff_density_min -1.147
_refine_diff_density_rms 0.125
_refine_ls_extinction_coef 0.00047(5)
_refine_ls_extinction_expression Fc^*^=kFc[1+0.001xFc^2^\l^3^/sin(2\q)]^-1/4^
_refine_ls_extinction_method 'SHELXL-2014/7 (Sheldrick, 2014)'
_refine_ls_goodness_of_fit_ref 1.016
_refine_ls_hydrogen_treatment constr
_refine_ls_matrix_type full
_refine_ls_number_parameters 892
_refine_ls_number_reflns 24074
_refine_ls_number_restraints 46
_refine_ls_restrained_S_all 1.022
_refine_ls_R_factor_all 0.0390
_refine_ls_R_factor_gt 0.0259
_refine_ls_shift/su_max 0.002
_refine_ls_shift/su_mean 0.000
_refine_ls_structure_factor_coef Fsqd
_refine_ls_weighting_details 'w=1/[\s^2^(Fo^2^)+(0.0170P)^2^+3.8130P] where P=(Fo^2^+2Fc^2^)/3'
_refine_ls_weighting_scheme calc
_refine_ls_wR_factor_gt 0.0501
_refine_ls_wR_factor_ref 0.0536
_reflns_Friedel_coverage 0.000
_reflns_number_gt 19800
_reflns_number_total 24074
_reflns_threshold_expression 'I > 2\s(I)'
_cod_data_source_file om7b00161_si_002.cif
_cod_data_source_block 6
_cod_depositor_comments
;
The following automatic conversions were performed:

'_diffrn_radiation_probe' value 'X-ray' changed to 'x-ray' according
to
/home/data/users/saulius/crontab/automatic-downloads/rss-feeds/ACS/lib/dictionaries/cif_core.dic
dictionary named 'cif_core.dic' version 2.4.2 from 2011-04-26.

Automatic conversion script
Id: cif_fix_values 4973 2017-02-22 13:04:09Z antanas 
;
_cod_original_cell_volume 2888.2(2)
_cod_database_code 4087260
_shelx_space_group_comment
;
The symmetry employed for this shelxl refinement is uniquely defined
by the following loop, which should always be used as a source of
symmetry information in preference to the above space-group names.
They are only intended as comments.
;
_shelx_estimated_absorpt_t_max 0.457
_shelx_estimated_absorpt_t_min 0.339
_olex2_refinement_description
;
1. Fixed Uiso
 At 1.2 times of:
  All C(H) groups, All C(H,H) groups
2. Restrained distances
 F3B-C1B \\sim F3A-C1A \\sim F2A-C1A \\sim F1A-C1A \\sim F1B-C1B
 with sigma of 0.02
 F1B'-C1' \\sim F1A'-C1' \\sim F3B'-C1' \\sim F3A'-C1' \\sim F2B'-C1' \\sim
F2A'-C1'
 with sigma of 0.02
 Cl2-C3S \\sim Cl6-C3S \\sim Cl5-C3S \\sim Cl1-C1S \\sim Cl2-C1S \\sim Cl3-C2S
\\sim Cl4-C2S
 with sigma of 0.02
3. Uiso/Uaniso restraints and constraints
Uanis(F1B) = Uanis(F1A)
Uanis(C1A) = Uanis(C1B)
Uiso(C1S) = Uiso(C3S) = Uiso(C2S)
4. Others
 Fixed Sof: F1A(0.82) F2A(0.82) F3A(0.82) F1B(0.18) F2B(0.18) F3B(0.18)
 C1A(0.8) C1B(0.2) F1A'(0.85) F2A'(0.85) F3A'(0.85) F1B'(0.15) F2B'(0.15)
 F3B'(0.15) Cl1(0.5) Cl2(0.7) C1S(0.5) H1SA(0.5) H1SB(0.5) Cl3(0.3) C2S(0.3)
 H2SA(0.3) H2SB(0.3) Cl6(0.2) Cl5(0.2) C3S(0.2) H3S(0.2) Cl4(0.3)
5.a Riding coordinates:
 C1S(H1SA,H1SB), C2S(H2SA,H2SB), C3S(H3S)
5.b Aromatic/amide H refined with riding coordinates:
 C10(H10), C9(H9), C5(H5), C6(H6), C8(H8), C23(H23), C25(H25), C29(H29),
 C30(H30), C31(H31), C32(H32), C12(H12), C14(H14), C18(H18), C19(H19), C20(H20),
  C21(H21), C10'(H10'), C9'(H9'), C5'(H5'), C6'(H6'), C8'(H8'), C12'(H12'),
 C14'(H14'), C18'(H18'), C19'(H19'), C20'(H20'), C21'(H21'), C23'(H23'),
 C25'(H25'), C29'(H29'), C30'(H30'), C31'(H31'), C32'(H32')
;
_shelx_shelxl_version_number 2014/7
_olex2_submission_special_instructions 'No special instructions were received'

loop_
_space_group_symop_operation_xyz
'x, y, z'
'-x, -y, -z'

loop_
_atom_site_label
_atom_site_type_symbol
_atom_site_fract_x
_atom_site_fract_y
_atom_site_fract_z
_atom_site_U_iso_or_equiv
_atom_site_adp_type
_atom_site_occupancy
_atom_site_site_symmetry_order
_atom_site_calc_flag
_atom_site_refinement_flags_posn
_atom_site_refinement_flags_occupancy
_atom_site_disorder_assembly
_atom_site_disorder_group
Ir Ir 0.52142(2) 0.26943(2) 0.19611(2) 0.01332(2) Uani 1 1 d . . . .
F1A F -0.1335(4) 0.1252(5) 0.1524(3) 0.0571(14) Uani 0.82 1 d D P A 1
F2A F -0.17148(19) -0.02819(17) 0.1449(2) 0.0488(6) Uani 0.82 1 d D P A 1
F3A F -0.16860(19) 0.0200(3) 0.03819(16) 0.0608(8) Uani 0.82 1 d D P A 1
F1B F -0.115(2) 0.130(3) 0.1781(18) 0.0571(14) Uani 0.18 1 d D P B 2
F2B F -0.1898(9) -0.0315(8) 0.0975(6) 0.034(2) Uiso 0.18 1 d . P B 2
F3B F -0.1532(13) 0.0879(11) 0.0509(9) 0.063(4) Uiso 0.18 1 d D P B 2
F6 F 0.87487(14) 0.46293(14) 0.50631(9) 0.0379(4) Uani 1 1 d . . . .
F7 F 0.83998(16) 0.16196(14) 0.34189(13) 0.0496(5) Uani 1 1 d . . . .
F4 F 0.81872(16) 0.34049(15) 0.03064(10) 0.0469(5) Uani 1 1 d . . . .
F5 F 0.78102(17) 0.61869(12) 0.16527(11) 0.0452(4) Uani 1 1 d . . . .
O1 O 0.38484(14) 0.18885(13) 0.23756(10) 0.0231(3) Uani 1 1 d . . . .
O2 O 0.19849(14) 0.21288(13) 0.00577(10) 0.0225(3) Uani 1 1 d . . . .
N1 N 0.37845(16) 0.24409(14) 0.08740(11) 0.0171(3) Uani 1 1 d . . . .
N3 N 0.52510(16) 0.13372(14) 0.15980(12) 0.0193(3) Uani 1 1 d . . . .
N2 N 0.53448(17) 0.40989(14) 0.24173(11) 0.0184(3) Uani 1 1 d . . . .
C10 C 0.3876(2) 0.27741(17) 0.01964(13) 0.0205(4) Uani 1 1 d . . . .
H10 H 0.4591 0.3083 0.0099 0.025 Uiso 1 1 calc R . . .
C9 C 0.2784(2) 0.25839(19) -0.02905(14) 0.0244(4) Uani 1 1 d . . . .
H9 H 0.2589 0.2737 -0.0794 0.029 Uiso 1 1 calc R . . .
C2 C 0.26498(19) 0.20713(16) 0.07683(13) 0.0179(4) Uani 1 1 d . . . .
C3 C 0.20545(19) 0.16154(17) 0.12786(14) 0.0198(4) Uani 1 1 d . . . .
C4 C 0.2696(2) 0.15200(18) 0.20311(15) 0.0214(4) Uani 1 1 d . . . .
C5 C 0.1993(2) 0.0983(2) 0.24437(17) 0.0291(5) Uani 1 1 d . . . .
H5 H 0.2377 0.0850 0.2919 0.035 Uiso 1 1 calc R . . .
C6 C 0.0777(2) 0.0652(2) 0.21734(19) 0.0325(6) Uani 1 1 d . . . .
H6 H 0.0340 0.0318 0.2474 0.039 Uiso 1 1 calc R . . .
C7 C 0.0180(2) 0.08021(19) 0.14606(18) 0.0293(5) Uani 1 1 d . . . .
C8 C 0.0808(2) 0.12610(18) 0.10144(16) 0.0257(5) Uani 1 1 d . . . .
H8 H 0.0392 0.1340 0.0518 0.031 Uiso 1 1 calc R . . .
C1A C -0.1112(13) 0.0494(8) 0.1206(4) 0.0357(11) Uani 0.8 1 d D P A 1
C1B C -0.114(6) 0.063(4) 0.1174(16) 0.0357(11) Uani 0.2 1 d D P B 2
C22 C 0.65748(18) 0.29230(17) 0.29716(13) 0.0171(4) Uani 1 1 d . . . .
C23 C 0.7193(2) 0.37556(19) 0.37235(14) 0.0219(4) Uani 1 1 d . . . .
H23 H 0.6946 0.4271 0.3810 0.026 Uiso 1 1 calc R . . .
C24 C 0.8164(2) 0.3820(2) 0.43368(14) 0.0263(5) Uani 1 1 d . . . .
C25 C 0.8594(2) 0.3122(2) 0.42509(17) 0.0317(6) Uani 1 1 d . . . .
H25 H 0.9282 0.3199 0.4677 0.038 Uiso 1 1 calc R . . .
C26 C 0.7977(2) 0.2307(2) 0.35157(18) 0.0296(5) Uani 1 1 d . . . .
C27 C 0.69557(19) 0.21585(18) 0.28703(15) 0.0213(4) Uani 1 1 d . . . .
C28 C 0.6176(2) 0.12515(17) 0.21206(15) 0.0221(4) Uani 1 1 d . . . .
C29 C 0.6235(2) 0.0330(2) 0.19355(18) 0.0304(5) Uani 1 1 d . . . .
H29 H 0.6888 0.0274 0.2284 0.036 Uiso 1 1 calc R . . .
C30 C 0.5345(3) -0.0496(2) 0.1246(2) 0.0364(6) Uani 1 1 d . . . .
H30 H 0.5381 -0.1126 0.1119 0.044 Uiso 1 1 calc R . . .
C31 C 0.4401(3) -0.0407(2) 0.07395(19) 0.0370(6) Uani 1 1 d . . . .
H31 H 0.3771 -0.0976 0.0269 0.044 Uiso 1 1 calc R . . .
C32 C 0.4390(2) 0.05255(18) 0.09301(16) 0.0279(5) Uani 1 1 d . . . .
H32 H 0.3751 0.0594 0.0576 0.034 Uiso 1 1 calc R . . .
C11 C 0.64306(18) 0.35044(16) 0.15639(12) 0.0160(4) Uani 1 1 d . . . .
C12 C 0.6937(2) 0.31298(19) 0.10648(14) 0.0231(4) Uani 1 1 d . . . .
H12 H 0.6753 0.2426 0.0916 0.028 Uiso 1 1 calc R . . .
C13 C 0.7706(2) 0.3789(2) 0.07900(15) 0.0300(5) Uani 1 1 d . . . .
C14 C 0.8023(2) 0.4817(2) 0.09806(16) 0.0338(6) Uani 1 1 d . . . .
H14 H 0.8558 0.5252 0.0783 0.041 Uiso 1 1 calc R . . .
C15 C 0.7521(2) 0.51754(19) 0.14733(15) 0.0292(5) Uani 1 1 d . . . .
C16 C 0.6741(2) 0.45662(16) 0.17781(13) 0.0197(4) Uani 1 1 d . . . .
C17 C 0.6155(2) 0.48975(17) 0.22888(13) 0.0217(4) Uani 1 1 d . . . .
C18 C 0.6356(3) 0.5899(2) 0.26483(17) 0.0343(6) Uani 1 1 d . . . .
H18 H 0.6931 0.6462 0.2573 0.041 Uiso 1 1 calc R . . .
C19 C 0.5711(3) 0.6057(2) 0.31132(18) 0.0433(8) Uani 1 1 d . . . .
H19 H 0.5840 0.6732 0.3358 0.052 Uiso 1 1 calc R . . .
C20 C 0.4888(3) 0.5244(2) 0.32233(17) 0.0378(7) Uani 1 1 d . . . .
H20 H 0.4435 0.5348 0.3537 0.045 Uiso 1 1 calc R . . .
C21 C 0.4725(2) 0.4270(2) 0.28722(14) 0.0273(5) Uani 1 1 d . . . .
H21 H 0.4161 0.3705 0.2954 0.033 Uiso 1 1 calc R . . .
Ir' Ir 0.74248(2) 0.26533(2) 0.69399(2) 0.01254(2) Uani 1 1 d . . . .
F4' F 0.48776(15) 0.30655(14) 0.88054(10) 0.0390(4) Uani 1 1 d . . . .
F5' F 0.80066(15) 0.60591(12) 0.89282(10) 0.0379(4) Uani 1 1 d . . . .
F6' F 0.55774(15) 0.42003(12) 0.47112(9) 0.0327(3) Uani 1 1 d . . . .
F7' F 0.31020(14) 0.08871(13) 0.45595(10) 0.0393(4) Uani 1 1 d . . . .
O1' O 0.80748(13) 0.20191(12) 0.61114(9) 0.0178(3) Uani 1 1 d . . . .
O2' O 1.01067(14) 0.21762(13) 0.85629(10) 0.0226(3) Uani 1 1 d . . . .
N1' N 0.86621(16) 0.24993(14) 0.79113(11) 0.0169(3) Uani 1 1 d . . . .
N2' N 0.86789(16) 0.41276(14) 0.72305(11) 0.0165(3) Uani 1 1 d . . . .
N3' N 0.60581(15) 0.12015(13) 0.65853(11) 0.0152(3) Uani 1 1 d . . . .
C10' C 0.8844(2) 0.27400(19) 0.87581(13) 0.0227(4) Uani 1 1 d . . . .
H10' H 0.8420 0.2999 0.9014 0.027 Uiso 1 1 calc R . . .
C9' C 0.9723(2) 0.2542(2) 0.91464(14) 0.0264(5) Uani 1 1 d . . . .
H9' H 1.0030 0.2637 0.9727 0.032 Uiso 1 1 calc R . . .
C2' C 0.94300(18) 0.21739(16) 0.78238(13) 0.0168(4) Uani 1 1 d . . . .
C3' C 0.96425(18) 0.18394(15) 0.70866(13) 0.0163(4) Uani 1 1 d . . . .
C4' C 0.89464(18) 0.17850(15) 0.62797(13) 0.0165(4) Uani 1 1 d . . . .
C5' C 0.9256(2) 0.14545(17) 0.56034(14) 0.0203(4) Uani 1 1 d . . . .
H5' H 0.8803 0.1399 0.5057 0.024 Uiso 1 1 calc R . . .
C6' C 1.0181(2) 0.12136(18) 0.57120(15) 0.0232(4) Uani 1 1 d . . . .
H6' H 1.0362 0.1000 0.5245 0.028 Uiso 1 1 calc R . . .
C7' C 1.0863(2) 0.12812(17) 0.65098(15) 0.0218(4) Uani 1 1 d . . . .
C8' C 1.05876(19) 0.15852(16) 0.71792(14) 0.0198(4) Uani 1 1 d . . . .
H8' H 1.1046 0.1625 0.7718 0.024 Uiso 1 1 calc R . . .
C1' C 1.1863(2) 0.1014(2) 0.66271(17) 0.0311(5) Uani 1 1 d D . . .
C11' C 0.69223(18) 0.33606(16) 0.77235(12) 0.0157(4) Uani 1 1 d . . . .
C12' C 0.5993(2) 0.29112(18) 0.79887(14) 0.0211(4) Uani 1 1 d . . . .
H12' H 0.5503 0.2187 0.7780 0.025 Uiso 1 1 calc R . . .
C13' C 0.5791(2) 0.3521(2) 0.85538(14) 0.0262(5) Uani 1 1 d . . . .
C14' C 0.6450(2) 0.4579(2) 0.88798(15) 0.0286(5) Uani 1 1 d . . . .
H14' H 0.6283 0.4981 0.9266 0.034 Uiso 1 1 calc R . . .
C15' C 0.7357(2) 0.50135(18) 0.86148(14) 0.0246(5) Uani 1 1 d . . . .
C16' C 0.76332(19) 0.44525(17) 0.80531(13) 0.0188(4) Uani 1 1 d . . . .
C17' C 0.86058(19) 0.48748(16) 0.77597(13) 0.0190(4) Uani 1 1 d . . . .
C18' C 0.9401(2) 0.59061(18) 0.79523(16) 0.0273(5) Uani 1 1 d . . . .
H18' H 0.9348 0.6428 0.8315 0.033 Uiso 1 1 calc R . . .
C19' C 1.0264(2) 0.61662(19) 0.76145(17) 0.0309(5) Uani 1 1 d . . . .
H19' H 1.0806 0.6868 0.7743 0.037 Uiso 1 1 calc R . . .
C20' C 1.0340(2) 0.54044(19) 0.70891(15) 0.0267(5) Uani 1 1 d . . . .
H20' H 1.0935 0.5572 0.6856 0.032 Uiso 1 1 calc R . . .
C21' C 0.9532(2) 0.43970(18) 0.69101(14) 0.0214(4) Uani 1 1 d . . . .
H21' H 0.9578 0.3871 0.6546 0.026 Uiso 1 1 calc R . . .
C22' C 0.62140(18) 0.26918(16) 0.59818(12) 0.0149(3) Uani 1 1 d . . . .
C23' C 0.6368(2) 0.35020(17) 0.56650(13) 0.0188(4) Uani 1 1 d . . . .
H23' H 0.7112 0.4115 0.5903 0.023 Uiso 1 1 calc R . . .
C24' C 0.5423(2) 0.33978(19) 0.50010(14) 0.0227(4) Uani 1 1 d . . . .
C25' C 0.4320(2) 0.2539(2) 0.46262(15) 0.0281(5) Uani 1 1 d . . . .
H25' H 0.3685 0.2496 0.4175 0.034 Uiso 1 1 calc R . . .
C26' C 0.4184(2) 0.17433(19) 0.49395(14) 0.0252(5) Uani 1 1 d . . . .
C27' C 0.50953(19) 0.17800(17) 0.56018(12) 0.0173(4) Uani 1 1 d . . . .
C28' C 0.50364(18) 0.09410(16) 0.59228(12) 0.0166(4) Uani 1 1 d . . . .
C29' C 0.4106(2) -0.00680(18) 0.55862(14) 0.0223(4) Uani 1 1 d . . . .
H29' H 0.3394 -0.0250 0.5126 0.027 Uiso 1 1 calc R . . .
C30' C 0.4222(2) -0.08000(18) 0.59232(15) 0.0255(5) Uani 1 1 d . . . .
H30' H 0.3599 -0.1490 0.5688 0.031 Uiso 1 1 calc R . . .
C31' C 0.5248(2) -0.05242(18) 0.66043(15) 0.0236(4) Uani 1 1 d . . . .
H31' H 0.5337 -0.1014 0.6851 0.028 Uiso 1 1 calc R . . .
C32' C 0.6140(2) 0.04790(17) 0.69161(14) 0.0199(4) Uani 1 1 d . . . .
H32' H 0.6845 0.0671 0.7386 0.024 Uiso 1 1 calc R . . .
F1A' F 1.1482(2) 0.00190(17) 0.6420(2) 0.0643(9) Uani 0.85 1 d D P C 1
F2A' F 1.2451(3) 0.1300(3) 0.61186(19) 0.0680(8) Uani 0.85 1 d D P C 1
F3A' F 1.26951(19) 0.1461(2) 0.73857(14) 0.0533(7) Uani 0.85 1 d D P C 1
F1B' F 1.1660(14) 0.0193(10) 0.6101(8) 0.040(4) Uiso 0.15 1 d D P C 2
F2B' F 1.2856(10) 0.1719(9) 0.6697(9) 0.046(3) Uiso 0.15 1 d D P C 2
F3B' F 1.2148(13) 0.0795(11) 0.7368(7) 0.050(3) Uiso 0.15 1 d D P C 2
Cl1 Cl 0.1673(3) 0.3023(4) 0.4906(3) 0.0997(15) Uani 0.5 1 d D P D 1
Cl2 Cl 0.23162(15) 0.35184(13) 0.35134(14) 0.0537(4) Uani 0.7 1 d D P . .
C1S C 0.1318(8) 0.3250(8) 0.3966(6) 0.075(2) Uiso 0.5 1 d D P D 1
H1SA H 0.0566 0.2645 0.3555 0.090 Uiso 0.5 1 d R P D 1
H1SB H 0.1177 0.3855 0.4078 0.090 Uiso 0.5 1 d R P D 1
Cl3 Cl 0.1828(6) 0.3066(7) 0.3503(4) 0.111(3) Uani 0.3 1 d D P D 2
C2S C 0.2328(14) 0.3774(11) 0.4529(7) 0.075(2) Uiso 0.3 1 d D P D 2
H2SA H 0.3186 0.3948 0.4774 0.090 Uiso 0.3 1 d R P D 2
H2SB H 0.2261 0.4400 0.4490 0.090 Uiso 0.3 1 d R P D 2
Cl6 Cl 0.1156(6) 0.1667(4) 0.4083(4) 0.084(2) Uani 0.2 1 d D P D 3
Cl5 Cl 0.2110(6) 0.3371(5) 0.5069(4) 0.0531(15) Uiso 0.2 1 d D P D 3
C3S C 0.1355(17) 0.2840(10) 0.3990(8) 0.075(2) Uiso 0.2 1 d D P D 3
H3S H 0.0575 0.2864 0.3808 0.090 Uiso 0.2 1 d R P D 3
Cl4 Cl 0.1742(8) 0.3459(6) 0.5251(5) 0.111(3) Uiso 0.3 1 d D P D 2

loop_
_atom_site_aniso_label
_atom_site_aniso_U_11
_atom_site_aniso_U_22
_atom_site_aniso_U_33
_atom_site_aniso_U_23
_atom_site_aniso_U_13
_atom_site_aniso_U_12
Ir 0.01313(4) 0.01570(4) 0.01380(3) 0.00662(3) 0.00591(3) 0.00801(3)
F1A 0.023(2) 0.0323(12) 0.098(4) -0.006(2) 0.019(2) 0.0121(15)
F2A 0.0223(10) 0.0349(12) 0.086(2) 0.0218(13) 0.0265(12) 0.0058(9)
F3A 0.0166(10) 0.087(2) 0.0519(15) 0.0009(14) 0.0028(10) 0.0166(12)
F1B 0.023(2) 0.0323(12) 0.098(4) -0.006(2) 0.019(2) 0.0121(15)
F6 0.0293(8) 0.0510(10) 0.0181(7) 0.0059(7) 0.0002(6) 0.0128(7)
F7 0.0381(9) 0.0442(10) 0.0706(13) 0.0244(10) 0.0061(9) 0.0309(8)
F4 0.0400(10) 0.0661(12) 0.0321(8) 0.0097(8) 0.0280(8) 0.0158(9)
F5 0.0540(11) 0.0229(8) 0.0416(9) 0.0181(7) 0.0119(8) 0.0029(7)
O1 0.0175(7) 0.0341(9) 0.0268(8) 0.0193(7) 0.0125(6) 0.0138(7)
O2 0.0191(7) 0.0254(8) 0.0194(7) 0.0070(6) 0.0021(6) 0.0110(6)
N1 0.0177(8) 0.0179(8) 0.0155(8) 0.0061(6) 0.0056(6) 0.0084(7)
N3 0.0190(8) 0.0174(8) 0.0249(9) 0.0089(7) 0.0112(7) 0.0090(7)
N2 0.0234(9) 0.0225(9) 0.0124(7) 0.0055(7) 0.0046(7) 0.0154(7)
C10 0.0217(10) 0.0223(10) 0.0156(9) 0.0074(8) 0.0059(8) 0.0087(8)
C9 0.0254(11) 0.0269(11) 0.0169(9) 0.0080(9) 0.0037(8) 0.0109(9)
C2 0.0171(9) 0.0184(9) 0.0173(9) 0.0045(7) 0.0039(7) 0.0100(8)
C3 0.0163(9) 0.0187(10) 0.0244(10) 0.0060(8) 0.0079(8) 0.0087(8)
C4 0.0198(10) 0.0229(10) 0.0274(11) 0.0122(9) 0.0126(9) 0.0115(8)
C5 0.0264(12) 0.0310(13) 0.0379(13) 0.0196(11) 0.0198(11) 0.0122(10)
C6 0.0263(12) 0.0279(12) 0.0454(15) 0.0140(11) 0.0221(12) 0.0084(10)
C7 0.0168(10) 0.0237(11) 0.0420(14) 0.0035(10) 0.0138(10) 0.0061(9)
C8 0.0169(10) 0.0229(11) 0.0331(12) 0.0043(9) 0.0071(9) 0.0093(9)
C1A 0.0204(13) 0.025(4) 0.0533(19) 0.0024(14) 0.0158(14) 0.007(2)
C1B 0.0204(13) 0.025(4) 0.0533(19) 0.0024(14) 0.0158(14) 0.007(2)
C22 0.0138(8) 0.0239(10) 0.0185(9) 0.0124(8) 0.0083(7) 0.0095(8)
C23 0.0202(10) 0.0288(11) 0.0172(9) 0.0096(8) 0.0071(8) 0.0112(9)
C24 0.0205(10) 0.0348(13) 0.0183(10) 0.0116(9) 0.0054(8) 0.0080(9)
C25 0.0205(11) 0.0416(15) 0.0319(13) 0.0217(12) 0.0045(10) 0.0130(10)
C26 0.0254(11) 0.0308(12) 0.0434(14) 0.0235(11) 0.0135(11) 0.0182(10)
C27 0.0170(9) 0.0246(11) 0.0285(11) 0.0165(9) 0.0096(8) 0.0114(8)
C28 0.0218(10) 0.0218(10) 0.0340(12) 0.0161(9) 0.0163(9) 0.0140(9)
C29 0.0356(13) 0.0272(12) 0.0464(15) 0.0203(11) 0.0245(12) 0.0223(11)
C30 0.0501(17) 0.0236(12) 0.0535(17) 0.0172(12) 0.0326(15) 0.0238(12)
C31 0.0433(16) 0.0212(12) 0.0421(15) 0.0025(11) 0.0194(13) 0.0126(11)
C32 0.0277(12) 0.0206(11) 0.0316(12) 0.0042(9) 0.0108(10) 0.0101(9)
C11 0.0151(8) 0.0167(9) 0.0126(8) 0.0046(7) 0.0039(7) 0.0053(7)
C12 0.0198(10) 0.0259(11) 0.0189(10) 0.0041(8) 0.0088(8) 0.0069(9)
C13 0.0228(11) 0.0428(15) 0.0183(10) 0.0079(10) 0.0117(9) 0.0083(10)
C14 0.0255(12) 0.0395(15) 0.0223(11) 0.0160(11) 0.0082(10) 0.0002(11)
C15 0.0290(12) 0.0220(11) 0.0203(10) 0.0104(9) 0.0015(9) 0.0003(9)
C16 0.0202(10) 0.0169(9) 0.0161(9) 0.0071(8) 0.0027(8) 0.0053(8)
C17 0.0286(11) 0.0181(10) 0.0158(9) 0.0053(8) 0.0027(8) 0.0124(9)
C18 0.0483(16) 0.0196(11) 0.0290(12) 0.0050(10) 0.0035(12) 0.0193(11)
C19 0.070(2) 0.0364(15) 0.0274(13) 0.0015(11) 0.0050(14) 0.0414(16)
C20 0.0572(18) 0.0484(17) 0.0244(12) 0.0082(12) 0.0141(12) 0.0434(16)
C21 0.0353(13) 0.0385(14) 0.0195(10) 0.0097(10) 0.0113(10) 0.0277(12)
Ir' 0.01307(3) 0.01476(4) 0.01065(3) 0.00486(3) 0.00428(3) 0.00724(3)
F4' 0.0425(9) 0.0518(10) 0.0374(9) 0.0175(8) 0.0318(8) 0.0237(8)
F5' 0.0418(9) 0.0250(8) 0.0360(8) -0.0060(6) 0.0127(7) 0.0143(7)
F6' 0.0464(9) 0.0365(8) 0.0281(7) 0.0208(7) 0.0130(7) 0.0281(7)
F7' 0.0216(7) 0.0423(9) 0.0327(8) 0.0129(7) -0.0064(6) 0.0062(7)
O1' 0.0181(7) 0.0237(7) 0.0141(6) 0.0058(6) 0.0055(6) 0.0127(6)
O2' 0.0225(8) 0.0311(9) 0.0166(7) 0.0108(6) 0.0048(6) 0.0152(7)
N1' 0.0170(8) 0.0215(8) 0.0126(7) 0.0069(6) 0.0053(6) 0.0088(7)
N2' 0.0163(8) 0.0175(8) 0.0136(7) 0.0058(6) 0.0040(6) 0.0066(6)
N3' 0.0155(7) 0.0168(8) 0.0149(7) 0.0054(6) 0.0066(6) 0.0087(6)
C10' 0.0242(11) 0.0340(12) 0.0141(9) 0.0101(9) 0.0084(8) 0.0160(10)
C9' 0.0272(11) 0.0404(14) 0.0160(9) 0.0136(10) 0.0077(9) 0.0187(11)
C2' 0.0142(8) 0.0162(9) 0.0158(9) 0.0067(7) 0.0020(7) 0.0051(7)
C3' 0.0141(8) 0.0146(9) 0.0175(9) 0.0042(7) 0.0040(7) 0.0060(7)
C4' 0.0153(9) 0.0131(8) 0.0192(9) 0.0044(7) 0.0056(7) 0.0060(7)
C5' 0.0226(10) 0.0226(10) 0.0188(9) 0.0063(8) 0.0085(8) 0.0133(9)
C6' 0.0239(11) 0.0224(10) 0.0262(11) 0.0048(9) 0.0121(9) 0.0135(9)
C7' 0.0176(9) 0.0177(10) 0.0284(11) 0.0029(8) 0.0064(8) 0.0104(8)
C8' 0.0172(9) 0.0160(9) 0.0227(10) 0.0041(8) 0.0037(8) 0.0082(8)
C1' 0.0290(12) 0.0280(12) 0.0381(14) 0.0053(11) 0.0098(11) 0.0197(11)
C11' 0.0171(9) 0.0192(9) 0.0116(8) 0.0055(7) 0.0042(7) 0.0100(7)
C12' 0.0237(10) 0.0259(11) 0.0188(9) 0.0100(8) 0.0111(8) 0.0132(9)
C13' 0.0267(11) 0.0400(14) 0.0195(10) 0.0119(10) 0.0135(9) 0.0189(11)
C14' 0.0348(13) 0.0395(14) 0.0178(10) 0.0045(10) 0.0118(10) 0.0245(12)
C15' 0.0265(11) 0.0244(11) 0.0180(10) 0.0003(8) 0.0038(9) 0.0136(9)
C16' 0.0197(9) 0.0210(10) 0.0132(8) 0.0037(7) 0.0032(7) 0.0101(8)
C17' 0.0189(9) 0.0182(9) 0.0157(9) 0.0052(7) 0.0023(8) 0.0078(8)
C18' 0.0273(12) 0.0179(10) 0.0277(12) 0.0037(9) 0.0060(10) 0.0068(9)
C19' 0.0299(13) 0.0205(11) 0.0327(13) 0.0106(10) 0.0086(11) 0.0042(10)
C20' 0.0218(11) 0.0273(12) 0.0256(11) 0.0125(9) 0.0091(9) 0.0047(9)
C21' 0.0210(10) 0.0234(10) 0.0190(9) 0.0086(8) 0.0087(8) 0.0083(8)
C22' 0.0173(9) 0.0193(9) 0.0127(8) 0.0055(7) 0.0071(7) 0.0120(8)
C23' 0.0251(10) 0.0222(10) 0.0148(9) 0.0080(8) 0.0081(8) 0.0154(9)
C24' 0.0335(12) 0.0290(11) 0.0177(9) 0.0129(9) 0.0120(9) 0.0225(10)
C25' 0.0297(12) 0.0396(14) 0.0199(10) 0.0126(10) 0.0047(9) 0.0229(11)
C26' 0.0203(10) 0.0315(12) 0.0186(10) 0.0062(9) 0.0021(8) 0.0118(9)
C27' 0.0170(9) 0.0222(10) 0.0124(8) 0.0051(7) 0.0038(7) 0.0104(8)
C28' 0.0164(9) 0.0194(9) 0.0135(8) 0.0038(7) 0.0064(7) 0.0083(8)
C29' 0.0186(10) 0.0233(11) 0.0183(9) 0.0036(8) 0.0064(8) 0.0053(8)
C30' 0.0260(11) 0.0186(10) 0.0277(11) 0.0054(9) 0.0148(10) 0.0048(9)
C31' 0.0265(11) 0.0198(10) 0.0303(11) 0.0124(9) 0.0151(10) 0.0115(9)
C32' 0.0201(10) 0.0202(10) 0.0229(10) 0.0102(8) 0.0092(8) 0.0107(8)
F1A' 0.0530(16) 0.0285(12) 0.101(2) 0.0077(14) 0.0054(16) 0.0317(12)
F2A' 0.0685(17) 0.128(3) 0.0776(19) 0.0630(19) 0.0555(16) 0.0811(19)
F3A' 0.0301(10) 0.0736(17) 0.0413(12) -0.0112(11) -0.0055(9) 0.0372(12)
Cl1 0.0529(16) 0.165(4) 0.122(3) 0.107(3) 0.0339(19) 0.064(2)
Cl2 0.0490(9) 0.0586(8) 0.0710(10) 0.0280(7) 0.0235(7) 0.0386(7)
Cl3 0.094(4) 0.219(8) 0.084(3) 0.088(5) 0.040(4) 0.112(5)
Cl6 0.107(4) 0.056(3) 0.112(5) 0.035(3) 0.095(4) 0.022(3)

loop_
_atom_type_symbol
_atom_type_description
_atom_type_scat_dispersion_real
_atom_type_scat_dispersion_imag
_atom_type_scat_source
C C 0.0033 0.0016 'International Tables Vol C Tables 4.2.6.8 and 6.1.1.4'
H H 0.0000 0.0000 'International Tables Vol C Tables 4.2.6.8 and 6.1.1.4'
Cl Cl 0.1484 0.1585 'International Tables Vol C Tables 4.2.6.8 and 6.1.1.4'
F F 0.0171 0.0103 'International Tables Vol C Tables 4.2.6.8 and 6.1.1.4'
Ir Ir -1.4442 7.9887 'International Tables Vol C Tables 4.2.6.8 and 6.1.1.4'
N N 0.0061 0.0033 'International Tables Vol C Tables 4.2.6.8 and 6.1.1.4'
O O 0.0106 0.0060 'International Tables Vol C Tables 4.2.6.8 and 6.1.1.4'

loop_
_exptl_crystal_face_index_h
_exptl_crystal_face_index_k
_exptl_crystal_face_index_l
_exptl_crystal_face_perp_dist
2.00 2.00 -1.00 0.1050
-2.00 -2.00 1.00 0.0970
-2.00 1.00 0.00 0.0650
1.00 -2.00 2.00 0.1240
-1.00 2.00 -2.00 0.1150
-2.00 0.00 -1.00 0.0810
-1.00 -2.00 1.00 0.1120
1.00 1.00 0.00 0.1050
-1.00 1.00 0.00 0.0620
1.00 -1.00 0.00 0.1270
-2.00 -1.00 1.00 0.0830
2.00 1.00 -1.00 0.1030
-1.00 1.00 1.00 0.0770
-1.00 2.00 1.00 0.0910
-2.00 -1.00 2.00 0.0980
1.00 0.00 -1.00 0.0760
2.00 -2.00 -1.00 0.1030
0.00 1.00 1.00 0.0830
-1.00 -1.00 2.00 0.1050
-1.00 1.00 2.00 0.0830
0.00 2.00 1.00 0.0910
1.00 -2.00 -1.00 0.1050
-1.00 1.00 -2.00 0.1160
2.00 -1.00 2.00 0.1360

loop_
_geom_angle_atom_site_label_1
_geom_angle_atom_site_label_2
_geom_angle_atom_site_label_3
_geom_angle
N1 Ir O1 86.05(6)
N3 Ir O1 85.72(7)
N3 Ir N1 98.71(7)
N2 Ir O1 96.17(7)
N2 Ir N1 86.99(7)
N2 Ir N3 174.12(7)
C22 Ir O1 94.65(7)
C22 Ir N1 178.92(8)
C22 Ir N3 80.53(8)
C22 Ir N2 93.75(8)
C11 Ir O1 176.07(7)
C11 Ir N1 91.55(7)
C11 Ir N3 97.74(8)
C11 Ir N2 80.57(8)
C11 Ir C22 87.79(8)
C4 O1 Ir 129.92(14)
C2 O2 C9 105.50(17)
C10 N1 Ir 127.30(14)
C2 N1 Ir 125.87(14)
C2 N1 C10 106.14(18)
C28 N3 Ir 116.15(15)
C32 N3 Ir 123.83(16)
C32 N3 C28 119.8(2)
C17 N2 Ir 117.06(14)
C21 N2 Ir 122.72(17)
C21 N2 C17 120.1(2)
C9 C10 N1 108.0(2)
C10 C9 O2 108.6(2)
O2 C2 C3 118.77(18)
N1 C2 O2 111.69(19)
N1 C2 C3 129.53(19)
C4 C3 C2 121.84(19)
C8 C3 C2 118.1(2)
C8 C3 C4 120.1(2)
O1 C4 C3 126.0(2)
O1 C4 C5 117.6(2)
C3 C4 C5 116.4(2)
C6 C5 C4 121.9(2)
C5 C6 C7 120.4(2)
C6 C7 C1A 119.6(3)
C6 C7 C1B 125.2(12)
C8 C7 C6 119.7(2)
C8 C7 C1A 120.6(3)
C8 C7 C1B 114.5(13)
C7 C8 C3 121.2(2)
F1A C1A F2A 104.4(8)
F1A C1A C7 113.3(9)
F2A C1A C7 114.2(4)
F3A C1A F1A 104.7(5)
F3A C1A F2A 106.3(9)
F3A C1A C7 113.0(7)
F1B C1B C7 106(3)
F2B C1B F1B 116(4)
F2B C1B F3B 104(3)
F2B C1B C7 112(2)
F3B C1B F1B 102(2)
F3B C1B C7 117(4)
C23 C22 Ir 127.32(16)
C23 C22 C27 118.78(19)
C27 C22 Ir 113.84(16)
C24 C23 C22 119.4(2)
F6 C24 C23 118.5(2)
F6 C24 C25 117.7(2)
C25 C24 C23 123.8(2)
C26 C25 C24 116.3(2)
F7 C26 C25 116.9(2)
F7 C26 C27 119.2(2)
C25 C26 C27 123.9(2)
C22 C27 C28 115.51(19)
C26 C27 C22 117.8(2)
C26 C27 C28 126.6(2)
N3 C28 C27 113.03(18)
N3 C28 C29 119.7(2)
C29 C28 C27 127.1(2)
C30 C29 C28 119.9(2)
C29 C30 C31 119.8(2)
C32 C31 C30 118.7(3)
N3 C32 C31 122.1(2)
C12 C11 Ir 126.93(16)
C12 C11 C16 118.32(19)
C16 C11 Ir 114.62(15)
C13 C12 C11 119.5(2)
F4 C13 C12 118.3(2)
F4 C13 C14 117.8(2)
C14 C13 C12 123.9(2)
C15 C14 C13 116.0(2)
F5 C15 C14 116.6(2)
F5 C15 C16 119.6(2)
C14 C15 C16 123.9(2)
C11 C16 C17 115.14(19)
C15 C16 C11 118.4(2)
C15 C16 C17 126.4(2)
N2 C17 C16 112.45(18)
N2 C17 C18 119.6(2)
C18 C17 C16 127.9(2)
C19 C18 C17 119.3(3)
C20 C19 C18 120.2(2)
C19 C20 C21 119.0(3)
N2 C21 C20 121.7(3)
N1' Ir' O1' 86.57(6)
N2' Ir' O1' 94.39(7)
N2' Ir' N1' 88.89(7)
N2' Ir' N3' 175.00(7)
N3' Ir' O1' 86.98(6)
N3' Ir' N1' 96.00(7)
C11' Ir' O1' 175.18(7)
C11' Ir' N1' 93.61(7)
C11' Ir' N2' 80.80(8)
C11' Ir' N3' 97.79(8)
C11' Ir' C22' 89.07(8)
C22' Ir' O1' 91.03(7)
C22' Ir' N1' 175.91(8)
C22' Ir' N2' 94.59(8)
C22' Ir' N3' 80.57(8)
C4' O1' Ir' 129.47(13)
C2' O2' C9' 105.52(17)
C10' N1' Ir' 127.86(15)
C2' N1' Ir' 125.69(14)
C2' N1' C10' 106.43(18)
C17' N2' Ir' 116.88(14)
C21' N2' Ir' 123.65(15)
C21' N2' C17' 119.44(19)
C28' N3' Ir' 116.30(14)
C32' N3' Ir' 124.42(14)
C32' N3' C28' 119.06(18)
C9' C10' N1' 107.9(2)
C10' C9' O2' 108.54(19)
O2' C2' C3' 118.45(18)
N1' C2' O2' 111.60(18)
N1' C2' C3' 129.95(19)
C4' C3' C2' 122.01(18)
C8' C3' C2' 118.19(19)
C8' C3' C4' 119.78(19)
O1' C4' C3' 126.08(19)
O1' C4' C5' 117.37(19)
C5' C4' C3' 116.54(18)
C6' C5' C4' 122.4(2)
C5' C6' C7' 120.3(2)
C6' C7' C1' 120.3(2)
C8' C7' C6' 119.29(19)
C8' C7' C1' 120.4(2)
C7' C8' C3' 121.7(2)
F1A' C1' C7' 112.3(2)
F1A' C1' F2A' 104.2(3)
F2A' C1' C7' 111.7(2)
F3A' C1' C7' 114.1(2)
F3A' C1' F1A' 108.7(3)
F3A' C1' F2A' 105.1(3)
F1B' C1' C7' 117.2(8)
F1B' C1' F3B' 100.5(9)
F2B' C1' C7' 115.6(6)
F2B' C1' F1B' 107.0(9)
F2B' C1' F3B' 103.8(9)
F3B' C1' C7' 110.8(6)
C12' C11' Ir' 127.52(16)
C12' C11' C16' 118.21(19)
C16' C11' Ir' 114.25(15)
C13' C12' C11' 119.6(2)
F4' C13' C12' 118.6(2)
F4' C13' C14' 117.5(2)
C12' C13' C14' 123.9(2)
C15' C14' C13' 116.1(2)
F5' C15' C14' 116.5(2)
F5' C15' C16' 119.7(2)
C14' C15' C16' 123.7(2)
C11' C16' C17' 115.52(18)
C15' C16' C11' 118.4(2)
C15' C16' C17' 126.1(2)
N2' C17' C16' 112.51(19)
N2' C17' C18' 119.9(2)
C18' C17' C16' 127.6(2)
C19' C18' C17' 119.8(2)
C18' C19' C20' 119.8(2)
C21' C20' C19' 118.5(2)
N2' C21' C20' 122.6(2)
C23' C22' Ir' 126.94(16)
C23' C22' C27' 118.98(18)
C27' C22' Ir' 114.08(14)
C24' C23' C22' 119.0(2)
F6' C24' C23' 118.4(2)
F6' C24' C25' 117.7(2)
C25' C24' C23' 123.9(2)
C24' C25' C26' 116.4(2)
F7' C26' C25' 116.5(2)
F7' C26' C27' 120.1(2)
C25' C26' C27' 123.4(2)
C22' C27' C28' 115.69(17)
C26' C27' C22' 118.3(2)
C26' C27' C28' 126.0(2)
N3' C28' C27' 113.19(18)
N3' C28' C29' 119.9(2)
C29' C28' C27' 126.72(19)
C30' C29' C28' 119.9(2)
C29' C30' C31' 119.7(2)
C32' C31' C30' 118.3(2)
N3' C32' C31' 123.0(2)
Cl2 C1S Cl1 119.5(6)
Cl2 Cl3 C2S 81.7(9)
Cl3 C2S Cl4 128.0(10)
Cl6 C3S Cl2 123.8(11)
Cl6 C3S Cl5 87.9(7)
Cl5 C3S Cl2 108.6(9)

loop_
_geom_bond_atom_site_label_1
_geom_bond_atom_site_label_2
_geom_bond_distance
Ir O1 2.1371(15)
Ir N1 2.1247(17)
Ir N3 2.0382(18)
Ir N2 2.0287(18)
Ir C22 2.002(2)
Ir C11 1.984(2)
F1A C1A 1.341(5)
F2A C1A 1.349(11)
F3A C1A 1.329(7)
F1B C1B 1.333(16)
F2B C1B 1.28(6)
F3B C1B 1.328(16)
F6 C24 1.359(3)
F7 C26 1.352(3)
F4 C13 1.359(3)
F5 C15 1.360(3)
O1 C4 1.293(3)
O2 C9 1.376(3)
O2 C2 1.354(2)
N1 C10 1.396(3)
N1 C2 1.311(3)
N3 C28 1.372(3)
N3 C32 1.341(3)
N2 C17 1.363(3)
N2 C21 1.345(3)
C10 C9 1.333(3)
C2 C3 1.445(3)
C3 C4 1.427(3)
C3 C8 1.406(3)
C4 C5 1.429(3)
C5 C6 1.374(4)
C6 C7 1.394(4)
C7 C8 1.374(4)
C7 C1A 1.475(14)
C7 C1B 1.55(5)
C22 C23 1.402(3)
C22 C27 1.418(3)
C23 C24 1.380(3)
C24 C25 1.372(4)
C25 C26 1.371(4)
C26 C27 1.402(3)
C27 C28 1.461(3)
C28 C29 1.395(3)
C29 C30 1.377(4)
C30 C31 1.382(4)
C31 C32 1.382(4)
C11 C12 1.397(3)
C11 C16 1.424(3)
C12 C13 1.380(3)
C13 C14 1.374(4)
C14 C15 1.374(4)
C15 C16 1.390(3)
C16 C17 1.467(3)
C17 C18 1.402(3)
C18 C19 1.380(4)
C19 C20 1.367(5)
C20 C21 1.381(4)
Ir' O1' 2.1324(14)
Ir' N1' 2.1264(17)
Ir' N2' 2.0331(18)
Ir' N3' 2.0430(18)
Ir' C11' 1.988(2)
Ir' C22' 2.0004(19)
F4' C13' 1.366(3)
F5' C15' 1.365(3)
F6' C24' 1.361(3)
F7' C26' 1.357(3)
O1' C4' 1.296(2)
O2' C9' 1.377(3)
O2' C2' 1.357(2)
N1' C10' 1.395(3)
N1' C2' 1.308(3)
N2' C17' 1.368(3)
N2' C21' 1.346(3)
N3' C28' 1.366(3)
N3' C32' 1.349(3)
C10' C9' 1.338(3)
C2' C3' 1.441(3)
C3' C4' 1.429(3)
C3' C8' 1.408(3)
C4' C5' 1.424(3)
C5' C6' 1.369(3)
C6' C7' 1.403(3)
C7' C8' 1.374(3)
C7' C1' 1.487(3)
C1' F1A' 1.313(3)
C1' F2A' 1.359(4)
C1' F3A' 1.309(3)
C1' F1B' 1.274(11)
C1' F2B' 1.272(11)
C1' F3B' 1.392(11)
C11' C12' 1.396(3)
C11' C16' 1.429(3)
C12' C13' 1.373(3)
C13' C14' 1.381(4)
C14' C15' 1.369(4)
C15' C16' 1.391(3)
C16' C17' 1.467(3)
C17' C18' 1.395(3)
C18' C19' 1.379(4)
C19' C20' 1.381(4)
C20' C21' 1.376(3)
C22' C23' 1.399(3)
C22' C27' 1.421(3)
C23' C24' 1.381(3)
C24' C25' 1.373(4)
C25' C26' 1.379(4)
C26' C27' 1.395(3)
C27' C28' 1.459(3)
C28' C29' 1.398(3)
C29' C30' 1.381(3)
C30' C31' 1.382(3)
C31' C32' 1.377(3)
Cl1 C1S 1.730(8)
Cl2 C1S 1.671(8)
Cl2 Cl3 0.721(7)
Cl2 C3S 1.798(13)
Cl3 C2S 1.704(11)
C2S Cl4 1.706(11)
Cl6 C3S 1.721(13)
Cl5 C3S 1.734(13)
